data_2241190
loop_
_publ_author_name
'Vimala, G.'
'Haribabu, J.'
'Srividya, S.'
'Karvembu, R.'
'SubbiahPandi, A.'

_publ_section_title
;
 Crystal structure of
 <i>N</i>-[(4-ethoxyphenyl)carbamothioyl]cyclohexanecarboxamide
;
_journal_coeditor_code JJ2193
_journal_issue 11
_journal_name_full 'Acta Crystallographica Section E'
_journal_page_first o820
_journal_page_last o821
_journal_paper_doi 10.1107/S205698901501806X
_journal_volume 71
_journal_year 2015
_chemical_formula_iupac 'C16 H22 N2 O2 S'
_chemical_formula_moiety 'C16 H22 N2 O2 S'
_chemical_formula_sum 'C16 H22 N2 O2 S'
_chemical_formula_weight 306.41
_chemical_name_systematic
;
<i>N</i>-[(4-Ethoxyphenyl)carbamothioyl]cyclohexanecarboxamide
;
_space_group_crystal_system triclinic
_space_group_IT_number 2
_space_group_name_Hall '-P 1'
_space_group_name_H-M_alt 'P -1'
_symmetry_space_group_name_Hall '-P 1'
_symmetry_space_group_name_H-M 'P -1'
_atom_sites_solution_hydrogens mixed
_atom_sites_solution_primary direct
_atom_sites_solution_secondary difmap
_audit_creation_method SHELXL-2014/7
_cell_angle_alpha 70.792(3)
_cell_angle_beta 89.100(3)
_cell_angle_gamma 69.737(3)
_cell_formula_units_Z 4
_cell_length_a 10.2273(7)
_cell_length_b 12.0946(7)
_cell_length_c 15.2099(10)
_cell_measurement_reflns_used 3444
_cell_measurement_temperature 293(2)
_cell_measurement_theta_max 25.000
_cell_measurement_theta_min 2.295
_cell_volume 1656.42(19)
_computing_cell_refinement
;
APEX2 and SAINT (Bruker, 2008)
;
_computing_data_collection
;
APEX2 (Bruker, 2008)
;
_computing_data_reduction
;
SAINT and XPREP (Bruker, 2008)
;
_computing_molecular_graphics
;
ORTEP-3 for Windows (Farrugia, 2012)
;
_computing_publication_material
;
PLATON (Spek, 2009)
;
_computing_structure_refinement
;
SHELXL2014 (Sheldrick, 2015)
;
_computing_structure_solution
;
SHELXS97 (Sheldrick, 2008)
;
_diffrn_ambient_temperature 293(2)
_diffrn_detector_area_resol_mean 8.33
_diffrn_measured_fraction_theta_full 0.999
_diffrn_measured_fraction_theta_max 0.999
_diffrn_measurement_device_type 'Bruker Kappa APEXII CCD'
_diffrn_measurement_method '\w and \f scan'
_diffrn_radiation_type MoK\a
_diffrn_radiation_wavelength 0.71073
_diffrn_reflns_av_R_equivalents 0.0491
_diffrn_reflns_limit_h_max 12
_diffrn_reflns_limit_h_min -12
_diffrn_reflns_limit_k_max 14
_diffrn_reflns_limit_k_min -14
_diffrn_reflns_limit_l_max 18
_diffrn_reflns_limit_l_min -18
_diffrn_reflns_number 35699
_diffrn_reflns_theta_full 25.000
_diffrn_reflns_theta_max 25.000
_diffrn_reflns_theta_min 2.295
_exptl_absorpt_coefficient_mu 0.201
_exptl_absorpt_correction_T_max 0.961
_exptl_absorpt_correction_T_min 0.942
_exptl_absorpt_correction_type multi-scan
_exptl_absorpt_process_details
;
(SADABS; Bruker, 2004)
;
_exptl_crystal_colour colourless
_exptl_crystal_density_diffrn 1.229
_exptl_crystal_density_method 'not measured'
_exptl_crystal_description block
_exptl_crystal_F_000 656
_exptl_crystal_size_max 0.300
_exptl_crystal_size_mid 0.200
_exptl_crystal_size_min 0.200
_refine_diff_density_max 0.382
_refine_diff_density_min -0.306
_refine_ls_extinction_method none
_refine_ls_goodness_of_fit_ref 1.097
_refine_ls_hydrogen_treatment mixed
_refine_ls_matrix_type full
_refine_ls_number_parameters 503
_refine_ls_number_reflns 5827
_refine_ls_number_restraints 97
_refine_ls_restrained_S_all 1.112
_refine_ls_R_factor_all 0.1174
_refine_ls_R_factor_gt 0.0602
_refine_ls_shift/su_max 0.008
_refine_ls_shift/su_mean 0.001
_refine_ls_structure_factor_coef Fsqd
_refine_ls_weighting_details 'w=1/[\s^2^(Fo^2^)+(0.0708P)^2^+1.8566P] where P=(Fo^2^+2Fc^2^)/3'
_refine_ls_weighting_scheme calc
_refine_ls_wR_factor_gt 0.1452
_refine_ls_wR_factor_ref 0.2051
_reflns_number_gt 3444
_reflns_number_total 5827
_reflns_threshold_expression I>2\s(I)
_cod_data_source_file jj2193sup1.cif
_cod_data_source_block I
_cod_database_code 2241190
_shelx_space_group_comment
;
The symmetry employed for this shelxl refinement is uniquely defined
by the following loop, which should always be used as a source of
symmetry information in preference to the above space-group names.
They are only intended as comments.
;
_shelx_estimated_absorpt_t_min 0.942
_shelx_estimated_absorpt_t_max 0.961

loop_
_space_group_symop_operation_xyz
'x, y, z'
'-x, -y, -z'

loop_
_atom_site_type_symbol
_atom_site_label
_atom_site_fract_x
_atom_site_fract_y
_atom_site_fract_z
_atom_site_U_iso_or_equiv
_atom_site_adp_type
_atom_site_calc_flag
_atom_site_occupancy
_atom_site_disorder_assembly
_atom_site_disorder_group
C C3A 0.6065(5) 0.4664(5) 0.6568(3) 0.0699(12) Uani d 1 . .
C C4A 0.6435(5) 0.3687(4) 0.7381(3) 0.0724(12) Uani d 1 . .
H H4A 0.7200 0.2965 0.7433 0.087 Uiso calc 1 . .
C C5A 0.5696(4) 0.3749(4) 0.8131(3) 0.0641(11) Uani d 1 . .
H H5A 0.5961 0.3065 0.8687 0.077 Uiso calc 1 . .
C C6A 0.4571(4) 0.4806(4) 0.8074(3) 0.0538(9) Uani d 1 . .
C C7A 0.4174(5) 0.5790(4) 0.7246(3) 0.0747(13) Uani d 1 . .
H H7A 0.3398 0.6505 0.7191 0.090 Uiso calc 1 . .
C C8A 0.4926(5) 0.5725(5) 0.6489(3) 0.0802(14) Uani d 1 . .
H H8A 0.4661 0.6400 0.5927 0.096 Uiso calc 1 . .
C C9A 0.3402(4) 0.5683(3) 0.9253(2) 0.0513(9) Uani d 1 . .
C C10A 0.2564(4) 0.4308(4) 1.0544(3) 0.0568(10) Uani d 1 . .
C C11A 0.1943(6) 0.4272(7) 1.1454(4) 0.0594(14) Uani d 0.841(10) A 5
H H11A 0.1917 0.5013 1.1595 0.071 Uiso calc 0.841(10) A 5
C C12A 0.2760(7) 0.3116(8) 1.2256(4) 0.091(2) Uani d 0.841(10) A 5
H H12A 0.3716 0.3079 1.2331 0.109 Uiso calc 0.841(10) A 5
H H12B 0.2788 0.2379 1.2120 0.109 Uiso calc 0.841(10) A 5
C C13A 0.2113(7) 0.3106(9) 1.3156(4) 0.102(2) Uani d 0.841(10) A 5
H H13A 0.2632 0.2328 1.3655 0.122 Uiso calc 0.841(10) A 5
H H13B 0.2169 0.3796 1.3327 0.122 Uiso calc 0.841(10) A 5
C C14A 0.0626(13) 0.3229(14) 1.3048(7) 0.101(3) Uani d 0.841(10) A 5
H H14A 0.0224 0.3236 1.3629 0.121 Uiso calc 0.841(10) A 5
H H14B 0.0575 0.2513 1.2916 0.121 Uiso calc 0.841(10) A 5
C C15A -0.0204(7) 0.4420(9) 1.2265(4) 0.111(3) Uani d 0.841(10) A 5
H H15A -0.0160 0.5146 1.2386 0.134 Uiso calc 0.841(10) A 5
H H15B -0.1179 0.4502 1.2204 0.134 Uiso calc 0.841(10) A 5
C C16A 0.0492(7) 0.4315(11) 1.1333(5) 0.127(4) Uani d 0.841(10) A 5
H H16A 0.0498 0.3560 1.1235 0.153 Uiso calc 0.841(10) A 5
H H16B -0.0037 0.5035 1.0794 0.153 Uiso calc 0.841(10) A 5
C C11' 0.157(3) 0.446(5) 1.1254(18) 0.0594(14) Uani d 0.159(10) A 6
H H11' 0.1460 0.5334 1.1146 0.071 Uiso calc 0.159(10) A 6
C C12' 0.249(3) 0.394(4) 1.2150(19) 0.080(9) Uani d 0.159(10) A 6
H H12C 0.3113 0.4397 1.2124 0.096 Uiso calc 0.159(10) A 6
H H12D 0.3051 0.3061 1.2282 0.096 Uiso calc 0.159(10) A 6
C C13' 0.148(4) 0.410(4) 1.291(3) 0.095(10) Uani d 0.159(10) A 6
H H13C 0.2041 0.3842 1.3503 0.114 Uiso calc 0.159(10) A 6
H H13D 0.0920 0.4985 1.2748 0.114 Uiso calc 0.159(10) A 6
C C14' 0.049(6) 0.337(5) 1.306(3) 0.072(9) Uani d 0.159(10) A 6
H H14C 0.1025 0.2479 1.3339 0.087 Uiso calc 0.159(10) A 6
H H14D -0.0174 0.3617 1.3485 0.087 Uiso calc 0.159(10) A 6
C C15' -0.029(3) 0.363(2) 1.213(2) 0.070(7) Uani d 0.159(10) A 6
H H15C -0.0033 0.2885 1.1965 0.084 Uiso calc 0.159(10) A 6
H H15D -0.1297 0.3958 1.2151 0.084 Uiso calc 0.159(10) A 6
C C16' 0.020(3) 0.461(2) 1.147(2) 0.056(5) Uani d 0.159(10) A 6
H H16C -0.0363 0.4892 1.0878 0.068 Uiso calc 0.159(10) A 6
H H16D -0.0100 0.5314 1.1695 0.068 Uiso calc 0.159(10) A 6
C C3B -0.4223(6) 0.9039(7) 0.1897(4) 0.0888(16) Uani d 1 . .
C C4B -0.3314(6) 0.7967(5) 0.1788(3) 0.0853(15) Uani d 1 . .
H H4B -0.3251 0.7187 0.2209 0.102 Uiso calc 1 . .
C C5B -0.2503(5) 0.8033(4) 0.1071(3) 0.0706(12) Uani d 1 . .
H H5B -0.1893 0.7299 0.1000 0.085 Uiso calc 1 . .
C C6B -0.2580(4) 0.9180(4) 0.0450(3) 0.0543(9) Uani d 1 . .
C C7B -0.3527(4) 1.0252(4) 0.0530(3) 0.0680(11) Uani d 1 . .
H H7B -0.3611 1.1029 0.0096 0.082 Uiso calc 1 . .
C C8B -0.4358(5) 1.0185(5) 0.1255(4) 0.0831(14) Uani d 1 . .
H H8B -0.5007 1.0915 0.1307 0.100 Uiso calc 1 . .
C C9B -0.0343(4) 0.8755(3) -0.0218(2) 0.0530(9) Uani d 1 . .
C C10B -0.0317(5) 0.9956(4) -0.1891(3) 0.0596(10) Uani d 1 . .
C C11B 0.0708(4) 1.0160(4) -0.2589(3) 0.0645(11) Uani d 1 . .
H H11B 0.1621 0.9908 -0.2238 0.077 Uiso calc 1 . .
C C12B 0.0870(6) 0.9341(4) -0.3166(3) 0.0835(14) Uani d 1 . .
H H12E -0.0036 0.9536 -0.3488 0.100 Uiso calc 1 . .
H H12F 0.1195 0.8470 -0.2757 0.100 Uiso calc 1 . .
C C13B 0.1893(7) 0.9515(6) -0.3879(4) 0.118(2) Uani d 1 . .
H H13E 0.2826 0.9221 -0.3559 0.142 Uiso calc 1 . .
H H13F 0.1914 0.9017 -0.4270 0.142 Uiso calc 1 . .
C C14B 0.1479(7) 1.0875(6) -0.4484(4) 0.111(2) Uani d 1 . .
H H14E 0.2193 1.0971 -0.4899 0.133 Uiso calc 1 . .
H H14F 0.0605 1.1132 -0.4868 0.133 Uiso calc 1 . .
C C15B 0.1305(7) 1.1697(5) -0.3922(4) 0.1058(19) Uani d 1 . .
H H15E 0.0968 1.2566 -0.4337 0.127 Uiso calc 1 . .
H H15F 0.2210 1.1518 -0.3607 0.127 Uiso calc 1 . .
C C16B 0.0288(6) 1.1527(4) -0.3196(3) 0.0879(15) Uani d 1 . .
H H16E 0.0279 1.2023 -0.2806 0.106 Uiso calc 1 . .
H H16F -0.0651 1.1823 -0.3508 0.106 Uiso calc 1 . .
N N1A 0.3837(3) 0.4788(3) 0.8879(2) 0.0570(8) Uani d 1 . .
N N2A 0.2747(3) 0.5405(3) 1.0059(2) 0.0529(8) Uani d 1 . .
N N1B -0.1730(3) 0.9287(3) -0.0299(2) 0.0571(8) Uani d 1 . .
N N2B 0.0275(4) 0.9065(3) -0.1033(2) 0.0576(9) Uani d 1 . .
O O2A 0.2912(3) 0.3411(3) 1.0280(2) 0.0735(8) Uani d 1 . .
O O2B -0.1578(3) 1.0514(3) -0.20668(19) 0.0787(9) Uani d 1 . .
S S1A 0.36072(12) 0.70593(10) 0.88640(8) 0.0664(3) Uani d 1 . .
S S1B 0.06988(12) 0.78100(10) 0.07648(7) 0.0643(3) Uani d 1 . .
C C1A 0.7842(10) 0.5119(10) 0.4461(6) 0.102(3) Uani d 0.867(13) B 1
H H1A 0.8710 0.5065 0.4736 0.153 Uiso calc 0.867(13) B 1
H H1B 0.7622 0.5724 0.3838 0.153 Uiso calc 0.867(13) B 1
H H1C 0.7928 0.4313 0.4439 0.153 Uiso calc 0.867(13) B 1
C C2A 0.6698(8) 0.5516(6) 0.5040(4) 0.087(2) Uani d 0.867(13) B 1
H H2A 0.6723 0.6239 0.5174 0.104 Uiso calc 0.867(13) B 1
H H2B 0.5790 0.5741 0.4707 0.104 Uiso calc 0.867(13) B 1
O O1A 0.6919(7) 0.4496(5) 0.5875(3) 0.089(2) Uani d 0.867(13) B 1
C C1A' 0.800(13) 0.453(7) 0.457(6) 0.24(7) Uani d 0.133(13) B 2
H H1'1 0.8898 0.3905 0.4595 0.354 Uiso calc 0.133(13) B 2
H H1'2 0.7327 0.4499 0.4161 0.354 Uiso calc 0.133(13) B 2
H H1'3 0.8071 0.5348 0.4351 0.354 Uiso calc 0.133(13) B 2
C C2A' 0.754(4) 0.429(5) 0.554(4) 0.12(2) Uani d 0.133(13) B 2
H H2'1 0.7514 0.3448 0.5758 0.141 Uiso calc 0.133(13) B 2
H H2'2 0.8256 0.4294 0.5947 0.141 Uiso calc 0.133(13) B 2
O O1A' 0.625(3) 0.512(4) 0.5633(14) 0.113(19) Uani d 0.133(13) B 2
C C1B -0.608(2) 0.913(3) 0.3917(12) 0.162(10) Uani d 0.705(13) C 3
H H1D -0.6418 0.8479 0.3911 0.243 Uiso calc 0.705(13) C 3
H H1E -0.6811 0.9766 0.4070 0.243 Uiso calc 0.705(13) C 3
H H1F -0.5282 0.8774 0.4377 0.243 Uiso calc 0.705(13) C 3
C C2B -0.5672(9) 0.9695(9) 0.2959(8) 0.096(3) Uani d 0.705(13) C 3
H H2D -0.6494 1.0189 0.2505 0.115 Uiso calc 0.705(13) C 3
H H2E -0.5159 1.0228 0.2981 0.115 Uiso calc 0.705(13) C 3
O O1B -0.4816(6) 0.8658(7) 0.2729(5) 0.094(2) Uani d 0.705(13) C 3
O O1B' -0.5264(13) 0.9542(12) 0.2458(8) 0.077(5) Uani d 0.295(13) C 4
C C1B' -0.622(3) 0.897(6) 0.391(2) 0.094(12) Uani d 0.295(13) C 4
H H1G -0.7127 0.8934 0.3821 0.141 Uiso calc 0.295(13) C 4
H H1H -0.6312 0.9823 0.3809 0.141 Uiso calc 0.295(13) C 4
H H1I -0.5803 0.8455 0.4542 0.141 Uiso calc 0.295(13) C 4
C C2B' -0.530(2) 0.8499(16) 0.3233(12) 0.076(6) Uani d 0.295(13) C 4
H H2F -0.4355 0.7989 0.3542 0.091 Uiso calc 0.295(13) C 4
H H2G -0.5661 0.7982 0.3015 0.091 Uiso calc 0.295(13) C 4
H H3 -0.208(4) 0.983(3) -0.0843(17) 0.064(12) Uiso d 1 . .
H H1 0.373(4) 0.409(2) 0.920(3) 0.069(13) Uiso d 1 . .
H H4 0.115(2) 0.868(3) -0.094(2) 0.052(11) Uiso d 1 . .
H H2 0.259(7) 0.612(3) 1.011(4) 0.18(3) Uiso d 1 . .

loop_
_atom_site_aniso_label
_atom_site_aniso_U_11
_atom_site_aniso_U_22
_atom_site_aniso_U_33
_atom_site_aniso_U_12
_atom_site_aniso_U_13
_atom_site_aniso_U_23
C3A 0.073(3) 0.086(3) 0.056(3) -0.026(3) 0.024(2) -0.036(2)
C4A 0.069(3) 0.072(3) 0.065(3) -0.008(2) 0.021(2) -0.028(2)
C5A 0.072(3) 0.057(2) 0.057(2) -0.016(2) 0.017(2) -0.019(2)
C6A 0.060(2) 0.059(2) 0.043(2) -0.0187(19) 0.0148(18) -0.0212(18)
C7A 0.076(3) 0.071(3) 0.055(3) -0.002(2) 0.012(2) -0.020(2)
C8A 0.107(4) 0.083(3) 0.040(2) -0.029(3) 0.015(2) -0.013(2)
C9A 0.048(2) 0.054(2) 0.044(2) -0.0123(17) 0.0081(17) -0.0143(17)
C10A 0.062(2) 0.053(2) 0.051(2) -0.0176(19) 0.0136(19) -0.0161(19)
C11A 0.070(3) 0.053(3) 0.044(3) -0.015(3) 0.017(2) -0.011(3)
C12A 0.078(3) 0.099(4) 0.058(3) -0.018(3) 0.013(2) 0.005(3)
C13A 0.099(4) 0.122(6) 0.054(3) -0.036(4) 0.016(3) 0.003(3)
C14A 0.105(5) 0.134(7) 0.057(4) -0.051(4) 0.029(3) -0.019(3)
C15A 0.076(4) 0.164(7) 0.063(3) -0.033(4) 0.033(3) -0.012(3)
C16A 0.064(4) 0.242(10) 0.049(3) -0.045(4) 0.019(3) -0.029(4)
C11' 0.070(3) 0.053(3) 0.044(3) -0.015(3) 0.017(2) -0.011(3)
C12' 0.084(9) 0.10(2) 0.045(5) -0.045(9) 0.011(5) 0.000(7)
C13' 0.124(14) 0.13(2) 0.074(10) -0.095(16) 0.046(10) -0.039(12)
C14' 0.073(15) 0.063(18) 0.087(12) -0.038(14) 0.032(9) -0.020(9)
C15' 0.068(12) 0.044(11) 0.093(12) -0.014(9) 0.024(8) -0.024(9)
C16' 0.070(5) 0.037(9) 0.071(12) -0.014(5) 0.024(5) -0.036(8)
C3B 0.083(3) 0.147(5) 0.078(3) -0.071(4) 0.045(3) -0.062(4)
C4B 0.097(4) 0.106(4) 0.070(3) -0.061(3) 0.033(3) -0.027(3)
C5B 0.082(3) 0.070(3) 0.067(3) -0.035(2) 0.021(2) -0.026(2)
C6B 0.059(2) 0.061(2) 0.047(2) -0.0248(19) 0.0162(18) -0.0217(19)
C7B 0.062(3) 0.071(3) 0.074(3) -0.021(2) 0.018(2) -0.032(2)
C8B 0.061(3) 0.107(4) 0.105(4) -0.030(3) 0.032(3) -0.067(3)
C9B 0.066(3) 0.046(2) 0.045(2) -0.0159(18) 0.0125(18) -0.0172(17)
C10B 0.066(3) 0.057(2) 0.043(2) -0.012(2) 0.0104(19) -0.0114(18)
C11B 0.065(3) 0.070(3) 0.042(2) -0.014(2) 0.0096(19) -0.0082(19)
C12B 0.102(4) 0.074(3) 0.071(3) -0.031(3) 0.030(3) -0.024(3)
C13B 0.166(6) 0.111(4) 0.080(4) -0.051(4) 0.069(4) -0.038(3)
C14B 0.143(5) 0.117(5) 0.058(3) -0.045(4) 0.038(3) -0.014(3)
C15B 0.129(5) 0.094(4) 0.087(4) -0.057(4) 0.037(4) -0.006(3)
C16B 0.118(4) 0.076(3) 0.072(3) -0.043(3) 0.027(3) -0.020(3)
N1A 0.065(2) 0.053(2) 0.0495(19) -0.0166(17) 0.0179(16) -0.0186(16)
N2A 0.0588(19) 0.0508(19) 0.0436(17) -0.0186(15) 0.0152(15) -0.0112(15)
N1B 0.056(2) 0.062(2) 0.0442(19) -0.0158(17) 0.0111(16) -0.0128(16)
N2B 0.057(2) 0.0558(19) 0.0431(18) -0.0065(16) 0.0137(16) -0.0110(15)
O2A 0.102(2) 0.0593(17) 0.0655(18) -0.0327(16) 0.0270(17) -0.0270(15)
O2B 0.069(2) 0.090(2) 0.0521(17) -0.0147(17) 0.0034(15) -0.0073(15)
S1A 0.0728(7) 0.0585(6) 0.0632(7) -0.0220(5) 0.0257(5) -0.0177(5)
S1B 0.0715(7) 0.0613(6) 0.0449(6) -0.0107(5) 0.0108(5) -0.0137(5)
C1A 0.116(6) 0.122(8) 0.074(4) -0.049(5) 0.048(4) -0.038(5)
C2A 0.105(5) 0.108(5) 0.055(4) -0.043(4) 0.026(4) -0.033(3)
O1A 0.089(6) 0.097(4) 0.063(3) -0.015(4) 0.035(3) -0.028(3)
C1A' 0.37(14) 0.12(7) 0.25(10) -0.10(7) 0.26(10) -0.10(7)
C2A' 0.07(3) 0.13(5) 0.18(7) -0.02(3) 0.02(3) -0.09(5)
O1A' 0.045(19) 0.21(5) 0.08(3) -0.02(2) 0.023(16) -0.07(3)
C1B 0.198(18) 0.169(17) 0.119(15) -0.052(15) 0.111(12) -0.069(13)
C2B 0.073(5) 0.119(8) 0.111(8) -0.030(5) 0.037(5) -0.064(7)
O1B 0.096(4) 0.102(5) 0.099(6) -0.044(4) 0.051(4) -0.049(5)
O1B' 0.082(9) 0.060(8) 0.080(9) -0.018(7) 0.049(7) -0.024(7)
C1B' 0.046(12) 0.14(3) 0.07(2) -0.018(15) 0.013(12) -0.027(18)
C2B' 0.065(12) 0.089(14) 0.069(12) -0.032(10) 0.020(9) -0.019(10)

loop_
_atom_type_symbol
_atom_type_description
_atom_type_scat_dispersion_real
_atom_type_scat_dispersion_imag
_atom_type_scat_source
C C 0.0033 0.0016 'International Tables Vol C Tables 4.2.6.8 and 6.1.1.4'
H H 0.0000 0.0000 'International Tables Vol C Tables 4.2.6.8 and 6.1.1.4'
N N 0.0061 0.0033 'International Tables Vol C Tables 4.2.6.8 and 6.1.1.4'
O O 0.0106 0.0060 'International Tables Vol C Tables 4.2.6.8 and 6.1.1.4'
S S 0.1246 0.1234 'International Tables Vol C Tables 4.2.6.8 and 6.1.1.4'

loop_
_geom_angle_atom_site_label_1
_geom_angle_atom_site_label_2
_geom_angle_atom_site_label_3
_geom_angle
C4A C3A C8A 119.7(4)
C4A C3A O1A 114.8(4)
C8A C3A O1A 125.5(5)
C4A C3A O1A' 147.5(17)
C8A C3A O1A' 92.4(16)
C3A C4A C5A 120.5(4)
C3A C4A H4A 119.7
C5A C4A H4A 119.7
C4A C5A C6A 120.9(4)
C4A C5A H5A 119.6
C6A C5A H5A 119.6
C7A C6A C5A 118.8(4)
C7A C6A N1A 123.6(3)
C5A C6A N1A 117.5(3)
C6A C7A C8A 120.1(4)
C6A C7A H7A 119.9
C8A C7A H7A 119.9
C3A C8A C7A 119.9(4)
C3A C8A H8A 120.1
C7A C8A H8A 120.1
N1A C9A N2A 115.5(3)
N1A C9A S1A 126.3(3)
N2A C9A S1A 118.2(3)
O2A C10A N2A 122.9(4)
O2A C10A C11' 123(2)
N2A C10A C11' 112(2)
O2A C10A C11A 122.2(4)
N2A C10A C11A 114.9(4)
C16A C11A C12A 109.2(6)
C16A C11A C10A 108.1(5)
C12A C11A C10A 112.5(5)
C16A C11A H11A 109.0
C12A C11A H11A 109.0
C10A C11A H11A 109.0
C11A C12A C13A 111.3(5)
C11A C12A H12A 109.4
C13A C12A H12A 109.4
C11A C12A H12B 109.4
C13A C12A H12B 109.4
H12A C12A H12B 108.0
C14A C13A C12A 110.6(7)
C14A C13A H13A 109.5
C12A C13A H13A 109.5
C14A C13A H13B 109.5
C12A C13A H13B 109.5
H13A C13A H13B 108.1
C13A C14A C15A 110.8(7)
C13A C14A H14A 109.5
C15A C14A H14A 109.5
C13A C14A H14B 109.5
C15A C14A H14B 109.5
H14A C14A H14B 108.1
C14A C15A C16A 106.3(10)
C14A C15A H15A 110.5
C16A C15A H15A 110.5
C14A C15A H15B 110.5
C16A C15A H15B 110.5
H15A C15A H15B 108.7
C11A C16A C15A 107.4(7)
C11A C16A H16A 110.2
C15A C16A H16A 110.2
C11A C16A H16B 110.2
C15A C16A H16B 110.2
H16A C16A H16B 108.5
C16' C11' C10A 146(3)
C16' C11' C12' 108(2)
C10A C11' C12' 104.1(17)
C16' C11' H11' 94.8
C10A C11' H11' 94.8
C12' C11' H11' 94.8
C11' C12' C13' 106(2)
C11' C12' H12C 110.6
C13' C12' H12C 110.6
C11' C12' H12D 110.6
C13' C12' H12D 110.6
H12C C12' H12D 108.8
C14' C13' C12' 116(4)
C14' C13' H13C 108.3
C12' C13' H13C 108.3
C14' C13' H13D 108.3
C12' C13' H13D 108.3
H13C C13' H13D 107.4
C15' C14' C13' 110(3)
C15' C14' H14C 109.6
C13' C14' H14C 109.6
C15' C14' H14D 109.6
C13' C14' H14D 109.6
H14C C14' H14D 108.1
C16' C15' C14' 102(3)
C16' C15' H15C 111.4
C14' C15' H15C 111.4
C16' C15' H15D 111.4
C14' C15' H15D 111.4
H15C C15' H15D 109.2
C11' C16' C15' 127(3)
C11' C16' H16C 105.6
C15' C16' H16C 105.6
C11' C16' H16D 105.6
C15' C16' H16D 105.5
H16C C16' H16D 106.1
C4B C3B C8B 119.7(4)
C4B C3B O1B 106.5(6)
C8B C3B O1B 133.8(6)
C4B C3B O1B' 145.2(7)
C8B C3B O1B' 95.1(6)
C5B C4B C3B 120.5(5)
C5B C4B H4B 119.7
C3B C4B H4B 119.7
C4B C5B C6B 120.2(4)
C4B C5B H5B 119.9
C6B C5B H5B 119.9
C7B C6B C5B 119.6(4)
C7B C6B N1B 118.5(4)
C5B C6B N1B 121.8(4)
C6B C7B C8B 120.2(4)
C6B C7B H7B 119.9
C8B C7B H7B 119.9
C3B C8B C7B 119.7(5)
C3B C8B H8B 120.2
C7B C8B H8B 120.2
N1B C9B N2B 115.7(3)
N1B C9B S1B 126.3(3)
N2B C9B S1B 117.9(3)
O2B C10B N2B 121.7(4)
O2B C10B C11B 123.5(3)
N2B C10B C11B 114.7(4)
C12B C11B C10B 110.1(4)
C12B C11B C16B 111.5(4)
C10B C11B C16B 111.7(4)
C12B C11B H11B 107.8
C10B C11B H11B 107.8
C16B C11B H11B 107.8
C11B C12B C13B 112.0(4)
C11B C12B H12E 109.2
C13B C12B H12E 109.2
C11B C12B H12F 109.2
C13B C12B H12F 109.2
H12E C12B H12F 107.9
C14B C13B C12B 110.8(5)
C14B C13B H13E 109.5
C12B C13B H13E 109.5
C14B C13B H13F 109.5
C12B C13B H13F 109.5
H13E C13B H13F 108.1
C15B C14B C13B 112.1(5)
C15B C14B H14E 109.2
C13B C14B H14E 109.2
C15B C14B H14F 109.2
C13B C14B H14F 109.2
H14E C14B H14F 107.9
C14B C15B C16B 112.7(5)
C14B C15B H15E 109.1
C16B C15B H15E 109.1
C14B C15B H15F 109.1
C16B C15B H15F 109.1
H15E C15B H15F 107.8
C11B C16B C15B 110.6(4)
C11B C16B H16E 109.5
C15B C16B H16E 109.5
C11B C16B H16F 109.5
C15B C16B H16F 109.5
H16E C16B H16F 108.1
C9A N1A C6A 127.3(3)
C9A N1A H1 115(3)
C6A N1A H1 118(3)
C10A N2A C9A 128.4(3)
C10A N2A H2 138(3)
C9A N2A H2 93(2)
C9B N1B C6B 125.7(3)
C9B N1B H3 113(3)
C6B N1B H3 120(3)
C10B N2B C9B 129.1(3)
C10B N2B H4 119(3)
C9B N2B H4 112(3)
C2A C1A H1A 109.5
C2A C1A H1B 109.5
H1A C1A H1B 109.5
C2A C1A H1C 109.5
H1A C1A H1C 109.5
H1B C1A H1C 109.5
O1A C2A C1A 107.2(7)
O1A C2A H2A 110.3
C1A C2A H2A 110.3
O1A C2A H2B 110.3
C1A C2A H2B 110.3
H2A C2A H2B 108.5
C3A O1A C2A 118.4(6)
C2A' C1A' H1'1 109.5
C2A' C1A' H1'2 109.5
H1'1 C1A' H1'2 109.5
C2A' C1A' H1'3 109.5
H1'1 C1A' H1'3 109.5
H1'2 C1A' H1'3 109.5
O1A' C2A' C1A' 117(5)
O1A' C2A' H2'1 108.1
C1A' C2A' H2'1 108.0
O1A' C2A' H2'2 108.0
C1A' C2A' H2'2 108.1
H2'1 C2A' H2'2 107.3
C3A O1A' C2A' 105(4)
C2B C1B H1D 109.5
C2B C1B H1E 109.5
H1D C1B H1E 109.5
C2B C1B H1F 109.5
H1D C1B H1F 109.5
H1E C1B H1F 109.5
O1B C2B C1B 104.7(14)
O1B C2B H2D 110.8
C1B C2B H2D 110.8
O1B C2B H2E 110.8
C1B C2B H2E 110.8
H2D C2B H2E 108.9
C3B O1B C2B 111.4(8)
C2B' O1B' C3B 106.7(14)
C2B' C1B' H1G 109.5
C2B' C1B' H1H 109.5
H1G C1B' H1H 109.5
C2B' C1B' H1I 109.5
H1G C1B' H1I 109.5
H1H C1B' H1I 109.5
O1B' C2B' C1B' 109(3)
O1B' C2B' H2F 109.8
C1B' C2B' H2F 109.8
O1B' C2B' H2G 109.8
C1B' C2B' H2G 109.8
H2F C2B' H2G 108.3

loop_
_geom_bond_atom_site_label_1
_geom_bond_atom_site_label_2
_geom_bond_distance
C3A C4A 1.346(6)
C3A C8A 1.373(6)
C3A O1A 1.381(6)
C3A O1A' 1.383(19)
C4A C5A 1.366(5)
C4A H4A 0.9300
C5A C6A 1.370(5)
C5A H5A 0.9300
C6A C7A 1.364(5)
C6A N1A 1.423(5)
C7A C8A 1.384(6)
C7A H7A 0.9300
C8A H8A 0.9300
C9A N1A 1.326(5)
C9A N2A 1.387(4)
C9A S1A 1.659(4)
C10A O2A 1.216(4)
C10A N2A 1.366(5)
C10A C11' 1.482(17)
C10A C11A 1.508(6)
C11A C16A 1.479(8)
C11A C12A 1.497(7)
C11A H11A 0.9800
C12A C13A 1.510(7)
C12A H12A 0.9700
C12A H12B 0.9700
C13A C14A 1.482(11)
C13A H13A 0.9700
C13A H13B 0.9700
C14A C15A 1.506(12)
C14A H14A 0.9700
C14A H14B 0.9700
C15A C16A 1.599(9)
C15A H15A 0.9700
C15A H15B 0.9700
C16A H16A 0.9700
C16A H16B 0.9700
C11' C16' 1.402(18)
C11' C12' 1.485(19)
C11' H11' 0.9800
C12' C13' 1.555(19)
C12' H12C 0.9700
C12' H12D 0.9700
C13' C14' 1.53(2)
C13' H13C 0.9700
C13' H13D 0.9700
C14' C15' 1.51(2)
C14' H14C 0.9700
C14' H14D 0.9700
C15' C16' 1.505(19)
C15' H15C 0.9700
C15' H15D 0.9700
C16' H16C 0.9700
C16' H16D 0.9700
C3B C4B 1.369(7)
C3B C8B 1.370(7)
C3B O1B 1.403(7)
C3B O1B' 1.448(12)
C4B C5B 1.358(6)
C4B H4B 0.9300
C5B C6B 1.373(5)
C5B H5B 0.9300
C6B C7B 1.366(5)
C6B N1B 1.421(5)
C7B C8B 1.379(6)
C7B H7B 0.9300
C8B H8B 0.9300
C9B N1B 1.328(5)
C9B N2B 1.382(5)
C9B S1B 1.661(4)
C10B O2B 1.217(5)
C10B N2B 1.371(5)
C10B C11B 1.502(5)
C11B C12B 1.494(6)
C11B C16B 1.512(6)
C11B H11B 0.9800
C12B C13B 1.510(6)
C12B H12E 0.9700
C12B H12F 0.9700
C13B C14B 1.505(7)
C13B H13E 0.9700
C13B H13F 0.9700
C14B C15B 1.479(8)
C14B H14E 0.9700
C14B H14F 0.9700
C15B C16B 1.519(7)
C15B H15E 0.9700
C15B H15F 0.9700
C16B H16E 0.9700
C16B H16F 0.9700
N1A H1 0.871(19)
N2A H2 0.85(2)
N1B H3 0.855(19)
N2B H4 0.841(18)
C1A C2A 1.493(9)
C1A H1A 0.9600
C1A H1B 0.9600
C1A H1C 0.9600
C2A O1A 1.404(7)
C2A H2A 0.9700
C2A H2B 0.9700
C1A' C2A' 1.49(2)
C1A' H1'1 0.9600
C1A' H1'2 0.9600
C1A' H1'3 0.9600
C2A' O1A' 1.40(2)
C2A' H2'1 0.9700
C2A' H2'2 0.9700
C1B C2B 1.515(17)
C1B H1D 0.9600
C1B H1E 0.9600
C1B H1F 0.9600
C2B O1B 1.408(9)
C2B H2D 0.9700
C2B H2E 0.9700
O1B' C2B' 1.426(15)
C1B' C2B' 1.51(2)
C1B' H1G 0.9600
C1B' H1H 0.9600
C1B' H1I 0.9600
C2B' H2F 0.9700
C2B' H2G 0.9700

loop_
_geom_hbond_atom_site_label_D
_geom_hbond_atom_site_label_H
_geom_hbond_atom_site_label_A
_geom_hbond_site_symmetry_A
_geom_hbond_distance_DH
_geom_hbond_distance_HA
_geom_hbond_distance_DA
_geom_hbond_angle_DHA
C2B H2D O2B 2_475 0.97 2.57 3.264(10) 128.2
N1B H3 O2B . 0.855(19) 1.91(3) 2.641(4) 142(4)
N1A H1 O2A . 0.871(19) 1.90(3) 2.628(4) 140(4)
N2B H4 S1A 1_554 0.841(18) 2.68(2) 3.469(3) 157(3)
N2A H2 S1B 1_556 0.85(2) 2.73(3) 3.430(3) 140(3)
C12' H12C Cg1 2_667 0.90 2.49(2) 3.420(10) 159

loop_
_geom_torsion_atom_site_label_1
_geom_torsion_atom_site_label_2
_geom_torsion_atom_site_label_3
_geom_torsion_atom_site_label_4
_geom_torsion
C8A C3A C4A C5A -0.7(7)
O1A C3A C4A C5A 178.3(5)
O1A' C3A C4A C5A -171(4)
C3A C4A C5A C6A -0.4(7)
C4A C5A C6A C7A 1.6(7)
C4A C5A C6A N1A 178.7(4)
C5A C6A C7A C8A -1.7(7)
N1A C6A C7A C8A -178.6(4)
C4A C3A C8A C7A 0.6(8)
O1A C3A C8A C7A -178.2(5)
O1A' C3A C8A C7A 175(2)
C6A C7A C8A C3A 0.6(8)
O2A C10A C11A C16A -73.2(7)
N2A C10A C11A C16A 108.9(7)
O2A C10A C11A C12A 47.5(8)
N2A C10A C11A C12A -130.4(6)
C16A C11A C12A C13A -59.9(9)
C10A C11A C12A C13A -180.0(6)
C11A C12A C13A C14A 56.1(10)
C12A C13A C14A C15A -58.2(13)
C13A C14A C15A C16A 61.0(13)
C12A C11A C16A C15A 63.0(11)
C10A C11A C16A C15A -174.2(8)
C14A C15A C16A C11A -63.5(11)
O2A C10A C11' C16' -63(7)
N2A C10A C11' C16' 101(7)
O2A C10A C11' C12' 95(3)
N2A C10A C11' C12' -101(3)
C16' C11' C12' C13' -14(5)
C10A C11' C12' C13' 179(3)
C11' C12' C13' C14' 63(5)
C12' C13' C14' C15' -52(6)
C13' C14' C15' C16' -4(5)
C10A C11' C16' C15' 105(7)
C12' C11' C16' C15' -52(6)
C14' C15' C16' C11' 63(5)
C8B C3B C4B C5B 2.8(8)
O1B C3B C4B C5B -175.7(5)
O1B' C3B C4B C5B 179.8(12)
C3B C4B C5B C6B 0.5(7)
C4B C5B C6B C7B -3.2(7)
C4B C5B C6B N1B 178.8(4)
C5B C6B C7B C8B 2.7(7)
N1B C6B C7B C8B -179.2(4)
C4B C3B C8B C7B -3.2(8)
O1B C3B C8B C7B 174.8(6)
O1B' C3B C8B C7B 178.5(7)
C6B C7B C8B C3B 0.5(7)
O2B C10B C11B C12B -86.4(5)
N2B C10B C11B C12B 92.4(5)
O2B C10B C11B C16B 38.1(6)
N2B C10B C11B C16B -143.2(4)
C10B C11B C12B C13B 180.0(4)
C16B C11B C12B C13B 55.4(6)
C11B C12B C13B C14B -54.8(7)
C12B C13B C14B C15B 54.1(8)
C13B C14B C15B C16B -54.3(7)
C12B C11B C16B C15B -53.8(6)
C10B C11B C16B C15B -177.5(4)
C14B C15B C16B C11B 53.7(7)
N2A C9A N1A C6A -178.0(3)
S1A C9A N1A C6A 0.3(6)
C7A C6A N1A C9A -47.9(6)
C5A C6A N1A C9A 135.1(4)
O2A C10A N2A C9A -4.3(7)
C11' C10A N2A C9A -168.6(14)
C11A C10A N2A C9A 173.6(4)
N1A C9A N2A C10A 4.1(6)
S1A C9A N2A C10A -174.4(3)
N2B C9B N1B C6B -175.4(3)
S1B C9B N1B C6B 2.4(6)
C7B C6B N1B C9B 128.5(4)
C5B C6B N1B C9B -53.5(6)
O2B C10B N2B C9B -9.1(7)
C11B C10B N2B C9B 172.1(4)
N1B C9B N2B C10B 8.7(6)
S1B C9B N2B C10B -169.2(3)
C4A C3A O1A C2A -173.4(6)
C8A C3A O1A C2A 5.5(10)
C1A C2A O1A C3A 174.4(6)
C4A C3A O1A' C2A' -19(7)
C8A C3A O1A' C2A' 170(4)
C1A' C2A' O1A' C3A 178(6)
C4B C3B O1B C2B 174.2(6)
C8B C3B O1B C2B -4.0(10)
C1B C2B O1B C3B -173.5(11)
C4B C3B O1B' C2B' 5(2)
C8B C3B O1B' C2B' -177.8(11)
C3B O1B' C2B' C1B' 172.4(19)

_cod_database_fobs_code 2241190
